data_7712574
loop_
_publ_author_name
'Nasiri Sovari, Sara'
'Kolly, Isabelle'
'Schindler, Kevin'
'Djuri\'c, Ana'
'Srdi\'c-Raji\'c, Tatjana'
'Crochet, Aurelien'
'Pavic, Aleksandar'
'Zobi, Fabio'

_publ_section_title
;
 Synthesis, characterization, and in vivo evaluation of the anticancer
 activity of a series of 5- and 6-(halomethyl)-2,2'-bipyridine rhenium
 tricarbonyl complexes.
;
_journal_name_full 'Dalton Transactions'
_journal_paper_doi 10.1039/D2DT04041G
_journal_year 2023
_chemical_formula_moiety 'C14 H10 Br N2 O4 Re'
_chemical_formula_sum 'C14 H10 Br N2 O4 Re'
_chemical_formula_weight 536.35
_space_group_crystal_system triclinic
_space_group_IT_number 2
_space_group_name_Hall '-P 1'
_space_group_name_H-M_alt 'P -1'
_atom_sites_solution_hydrogens geom
_atom_sites_solution_primary dual
_audit_creation_date 2020-09-29
_audit_creation_method
;
Olex2 1.3
(compiled 2020.07.31 svn.rc2a77460 for OlexSys, GUI svn.r6145)
;
_audit_update_record
;
2021-06-18 deposited with the CCDC.	2023-03-09 downloaded from the CCDC.
;
_cell_angle_alpha 92.440(3)
_cell_angle_beta 95.136(3)
_cell_angle_gamma 92.303(3)
_cell_formula_units_Z 2
_cell_length_a 7.7857(3)
_cell_length_b 8.4162(3)
_cell_length_c 11.3670(4)
_cell_measurement_reflns_used 47307
_cell_measurement_temperature 200(2)
_cell_measurement_theta_max 65.60
_cell_measurement_theta_min 3.91
_cell_volume 740.45(5)
_computing_molecular_graphics 'Olex2 1.3 (Dolomanov et al., 2009)'
_computing_publication_material 'Olex2 1.3 (Dolomanov et al., 2009)'
_computing_structure_refinement 'SHELXL 2017/1 (Sheldrick, 2015)'
_computing_structure_solution 'SHELXT 2018/2 (Sheldrick, 2018)'
_diffrn_ambient_temperature 200(2)
_diffrn_detector Pilatus300K
_diffrn_detector_area_resol_mean 5.81
_diffrn_detector_type 'Dectris Pilatus 300K'
_diffrn_measured_fraction_theta_full 0.970
_diffrn_measured_fraction_theta_max 0.970
_diffrn_measurement_device 'Eulerian 4-circle diffractometer'
_diffrn_measurement_device_type 'STOE STADIVARI'
_diffrn_measurement_method 'rotation method, \w scans'
_diffrn_radiation_collimation '1.2 mm, 0.6 diameter'
_diffrn_radiation_monochromator 'Graded multilayer mirror'
_diffrn_radiation_probe x-ray
_diffrn_radiation_type 'Cu K\a'
_diffrn_radiation_wavelength 1.54186
_diffrn_reflns_av_R_equivalents 0.0177
_diffrn_reflns_av_unetI/netI 0.0072
_diffrn_reflns_Laue_measured_fraction_full 0.970
_diffrn_reflns_Laue_measured_fraction_max 0.970
_diffrn_reflns_limit_h_max 8
_diffrn_reflns_limit_h_min -5
_diffrn_reflns_limit_k_max 9
_diffrn_reflns_limit_k_min -9
_diffrn_reflns_limit_l_max 12
_diffrn_reflns_limit_l_min -13
_diffrn_reflns_number 18442
_diffrn_reflns_point_group_measured_fraction_full 0.970
_diffrn_reflns_point_group_measured_fraction_max 0.970
_diffrn_reflns_theta_full 64.651
_diffrn_reflns_theta_max 64.651
_diffrn_reflns_theta_min 3.909
_diffrn_source 'Primux 100 micro'
_exptl_absorpt_coefficient_mu 19.401
_exptl_absorpt_correction_T_max 0.3471
_exptl_absorpt_correction_T_min 0.1315
_exptl_absorpt_correction_type multi-scan
_exptl_absorpt_process_details
;
STOE X-Red32, absorption correction by Gaussian integration, analogous to
P. Coppens, "The Evaluation of Absorption and Extinction in Single-Crystal
Structure Analysis", published in: F. R. Ahmed (Editor), "Crystallographic
Computing", Munksgaard, Copenhagen (1970), 255 - 270. Afterwards scaling of
reflection intensities was performed within STOE LANA. J. Koziskova, F. Hahn,
J. Richter, J. Kozisek, Acta Chimica Slovaca, vol. 9, no. 2, 2016, pp. 136-140.
;
_exptl_crystal_colour yellow
_exptl_crystal_colour_primary yellow
_exptl_crystal_density_diffrn 2.406
_exptl_crystal_description prism
_exptl_crystal_F_000 500
_exptl_crystal_recrystallization_method 'layering of hexane and DCM'
_exptl_crystal_size_max 0.12
_exptl_crystal_size_mid 0.07
_exptl_crystal_size_min 0.03
_refine_diff_density_max 0.678
_refine_diff_density_min -0.757
_refine_diff_density_rms 0.091
_refine_ls_extinction_coef 0.00026(4)
_refine_ls_extinction_expression Fc^*^=kFc[1+0.001xFc^2^\l^3^/sin(2\q)]^-1/4^
_refine_ls_extinction_method 'SHELXL-2017/1 (Sheldrick 2017)'
_refine_ls_goodness_of_fit_ref 1.208
_refine_ls_hydrogen_treatment constr
_refine_ls_matrix_type full
_refine_ls_number_parameters 201
_refine_ls_number_reflns 2424
_refine_ls_number_restraints 0
_refine_ls_restrained_S_all 1.208
_refine_ls_R_factor_all 0.0200
_refine_ls_R_factor_gt 0.0199
_refine_ls_shift/su_max 0.001
_refine_ls_shift/su_mean 0.000
_refine_ls_structure_factor_coef Fsqd
_refine_ls_weighting_details 'w=1/[\s^2^(Fo^2^)+(0.0144P)^2^+2.8051P] where P=(Fo^2^+2Fc^2^)/3'
_refine_ls_weighting_scheme calc
_refine_ls_wR_factor_gt 0.0480
_refine_ls_wR_factor_ref 0.0480
_reflns_Friedel_coverage 0.000
_reflns_number_gt 2420
_reflns_number_total 2424
_reflns_threshold_expression 'I > 2\s(I)'
_cod_data_source_file d2dt04041g2.cif
_cod_data_source_block o-rebrnn14
_cod_database_code 7712574
_shelx_shelxl_version_number 2017/1
_shelx_space_group_comment
;
The symmetry employed for this shelxl refinement is uniquely defined
by the following loop, which should always be used as a source of
symmetry information in preference to the above space-group names.
They are only intended as comments.
;
_olex2_refinement_description
;
1. Fixed Uiso
 At 1.2 times of:
  All C(H) groups, All C(H,H) groups
 At 1.5 times of:
  All O(H) groups
2.a Secondary CH2 refined with riding coordinates:
 C11(H11A,H11B)
2.b Aromatic/amide H refined with riding coordinates:
 C2(H2), C3(H3), C4(H4), C7(H7), C8(H8), C9(H9), C10(H10)
2.c Idealised tetrahedral OH refined as rotating group:
 O1(H1)
;
_olex2_exptl_crystal_mounting_method 'mounted on MiTeGen loop with oil'
_olex2_submission_special_instructions 'No special instructions were received'

loop_
_space_group_symop_operation_xyz
'x, y, z'
'-x, -y, -z'

loop_
_atom_site_label
_atom_site_type_symbol
_atom_site_fract_x
_atom_site_fract_y
_atom_site_fract_z
_atom_site_U_iso_or_equiv
_atom_site_adp_type
_atom_site_occupancy
_atom_site_site_symmetry_order
_atom_site_calc_flag
_atom_site_refinement_flags_posn
_atom_site_refinement_flags_adp
_atom_site_refinement_flags_occupancy
_atom_site_disorder_assembly
_atom_site_disorder_group
Re1 Re 0.38281(2) 0.81553(2) 0.68771(2) 0.02423(9) Uani 1 1 d . . . . .
Br1 Br 0.25111(7) 0.92762(6) 0.87642(4) 0.03773(14) Uani 1 1 d . . . . .
O1 O 0.9009(5) 0.7170(5) 0.9462(4) 0.0627(12) Uani 1 1 d . . . . .
H1 H 0.975894 0.787087 0.941415 0.094 Uiso 1 1 calc R U . . .
O2 O 0.6866(5) 1.0619(4) 0.7076(4) 0.0506(10) Uani 1 1 d . . . . .
O3 O 0.1893(5) 1.0637(4) 0.5448(4) 0.0521(10) Uani 1 1 d . . . . .
O4 O 0.5049(5) 0.6808(4) 0.4597(3) 0.0420(8) Uani 1 1 d . . . . .
N1 N 0.4793(5) 0.6155(4) 0.7947(3) 0.0293(8) Uani 1 1 d . . . . .
N2 N 0.1676(5) 0.6398(4) 0.6770(3) 0.0307(8) Uani 1 1 d . . . . .
C1 C 0.6347(6) 0.6057(6) 0.8570(4) 0.0324(10) Uani 1 1 d . . . . .
C2 C 0.6834(7) 0.4639(6) 0.9070(4) 0.0376(11) Uani 1 1 d . . . . .
H2 H 0.791454 0.458996 0.948538 0.045 Uiso 1 1 calc R U . . .
C3 C 0.5750(7) 0.3336(6) 0.8957(4) 0.0411(12) Uani 1 1 d . . . . .
H3 H 0.609019 0.238567 0.927524 0.049 Uiso 1 1 calc R U . . .
C4 C 0.4139(7) 0.3427(6) 0.8368(4) 0.0382(11) Uani 1 1 d . . . . .
H4 H 0.337461 0.254303 0.829708 0.046 Uiso 1 1 calc R U . . .
C5 C 0.3657(6) 0.4853(5) 0.7875(4) 0.0271(9) Uani 1 1 d . . . . .
C6 C 0.1954(6) 0.5016(5) 0.7283(4) 0.0305(10) Uani 1 1 d . . . . .
C7 C 0.0626(7) 0.3837(6) 0.7246(4) 0.0403(12) Uani 1 1 d . . . . .
H7 H 0.081969 0.288445 0.761126 0.048 Uiso 1 1 calc R U . . .
C8 C -0.0942(7) 0.4084(6) 0.6679(5) 0.0431(12) Uani 1 1 d . . . . .
H8 H -0.181828 0.329414 0.664496 0.052 Uiso 1 1 calc R U . . .
C9 C -0.1240(7) 0.5523(6) 0.6148(5) 0.0417(12) Uani 1 1 d . . . . .
H9 H -0.230841 0.571159 0.575743 0.050 Uiso 1 1 calc R U . . .
C10 C 0.0094(6) 0.6656(6) 0.6217(4) 0.0316(10) Uani 1 1 d . . . . .
H10 H -0.009005 0.762672 0.587621 0.038 Uiso 1 1 calc R U . . .
C11 C 0.7508(6) 0.7499(6) 0.8712(4) 0.0345(10) Uani 1 1 d . . . . .
H11A H 0.783611 0.780236 0.794692 0.041 Uiso 1 1 calc R U . . .
H11B H 0.692028 0.837327 0.905848 0.041 Uiso 1 1 calc R U . . .
C12 C 0.5728(7) 0.9681(5) 0.7019(4) 0.0347(11) Uani 1 1 d . . . . .
C13 C 0.2633(6) 0.9698(5) 0.5973(4) 0.0345(11) Uani 1 1 d . . . . .
C14 C 0.4643(5) 0.7257(5) 0.5412(4) 0.0215(9) Uani 1 1 d . . . . .

loop_
_atom_site_aniso_label
_atom_site_aniso_U_11
_atom_site_aniso_U_22
_atom_site_aniso_U_33
_atom_site_aniso_U_23
_atom_site_aniso_U_13
_atom_site_aniso_U_12
Re1 0.02775(13) 0.01835(12) 0.02697(12) 0.00741(7) 0.00145(8) 0.00119(7)
Br1 0.0480(3) 0.0279(2) 0.0378(3) -0.0003(2) 0.0082(2) 0.0008(2)
O1 0.043(2) 0.065(3) 0.078(3) 0.027(2) -0.019(2) -0.0051(19)
O2 0.048(2) 0.037(2) 0.064(3) 0.0124(18) -0.0037(19) -0.0128(18)
O3 0.047(2) 0.042(2) 0.068(3) 0.029(2) -0.0048(19) 0.0103(17)
O4 0.043(2) 0.040(2) 0.043(2) 0.0067(17) 0.0001(17) 0.0012(16)
N1 0.036(2) 0.029(2) 0.0231(18) 0.0016(15) 0.0047(16) 0.0046(16)
N2 0.036(2) 0.026(2) 0.030(2) -0.0012(16) 0.0073(16) -0.0008(16)
C1 0.035(3) 0.036(3) 0.027(2) 0.0019(19) 0.0039(19) 0.007(2)
C2 0.050(3) 0.036(3) 0.029(2) 0.008(2) 0.006(2) 0.016(2)
C3 0.057(3) 0.035(3) 0.033(3) 0.012(2) 0.005(2) 0.015(2)
C4 0.053(3) 0.026(2) 0.036(3) 0.007(2) 0.000(2) 0.002(2)
C5 0.039(3) 0.020(2) 0.023(2) 0.0029(16) 0.0055(18) 0.0001(18)
C6 0.039(3) 0.029(2) 0.023(2) 0.0001(18) 0.0046(19) 0.0012(19)
C7 0.047(3) 0.036(3) 0.038(3) -0.004(2) 0.009(2) -0.011(2)
C8 0.046(3) 0.039(3) 0.044(3) -0.003(2) 0.010(2) -0.012(2)
C9 0.035(3) 0.048(3) 0.041(3) -0.009(2) 0.003(2) -0.004(2)
C10 0.026(2) 0.033(2) 0.035(2) -0.0015(19) 0.0003(19) 0.0038(19)
C11 0.031(3) 0.038(3) 0.034(2) 0.007(2) 0.001(2) 0.005(2)
C12 0.041(3) 0.025(2) 0.038(3) 0.0087(19) 0.000(2) -0.001(2)
C13 0.033(3) 0.027(2) 0.045(3) 0.006(2) 0.006(2) -0.003(2)
C14 0.018(2) 0.023(2) 0.024(2) 0.0162(18) -0.0044(17) -0.0027(16)

loop_
_atom_type_symbol
_atom_type_description
_atom_type_scat_dispersion_real
_atom_type_scat_dispersion_imag
_atom_type_scat_source
C C 0.0181 0.0091 'International Tables Vol C Tables 4.2.6.8 and 6.1.1.4'
H H 0.0000 0.0000 'International Tables Vol C Tables 4.2.6.8 and 6.1.1.4'
Br Br -0.6763 1.2805 'International Tables Vol C Tables 4.2.6.8 and 6.1.1.4'
N N 0.0311 0.0180 'International Tables Vol C Tables 4.2.6.8 and 6.1.1.4'
O O 0.0492 0.0322 'International Tables Vol C Tables 4.2.6.8 and 6.1.1.4'
Re Re -5.2083 5.8923 'International Tables Vol C Tables 4.2.6.8 and 6.1.1.4'

loop_
_geom_angle_atom_site_label_1
_geom_angle_atom_site_label_2
_geom_angle_atom_site_label_3
_geom_angle
_geom_angle_site_symmetry_1
_geom_angle_site_symmetry_3
_geom_angle_publ_flag
N1 Re1 Br1 87.78(9) . . ?
N2 Re1 Br1 84.82(10) . . ?
N2 Re1 N1 74.85(14) . . ?
C12 Re1 Br1 94.08(15) . . ?
C12 Re1 N1 103.83(17) . . ?
C12 Re1 N2 178.31(17) . . ?
C12 Re1 C14 89.71(19) . . ?
C13 Re1 Br1 89.20(15) . . ?
C13 Re1 N1 170.47(17) . . ?
C13 Re1 N2 95.88(17) . . ?
C13 Re1 C12 85.4(2) . . ?
C13 Re1 C14 89.14(18) . . ?
C14 Re1 Br1 175.72(11) . . ?
C14 Re1 N1 93.24(14) . . ?
C14 Re1 N2 91.42(15) . . ?
C11 O1 H1 109.5 . . ?
C1 N1 Re1 128.2(3) . . ?
C1 N1 C5 118.6(4) . . ?
C5 N1 Re1 113.1(3) . . ?
C6 N2 Re1 117.3(3) . . ?
C6 N2 C10 119.8(4) . . ?
C10 N2 Re1 122.9(3) . . ?
N1 C1 C2 120.9(5) . . ?
N1 C1 C11 118.1(4) . . ?
C2 C1 C11 120.9(4) . . ?
C1 C2 H2 119.7 . . ?
C3 C2 C1 120.6(5) . . ?
C3 C2 H2 119.7 . . ?
C2 C3 H3 120.3 . . ?
C2 C3 C4 119.4(5) . . ?
C4 C3 H3 120.3 . . ?
C3 C4 H4 120.2 . . ?
C3 C4 C5 119.7(5) . . ?
C5 C4 H4 120.2 . . ?
N1 C5 C4 120.7(4) . . ?
N1 C5 C6 117.9(4) . . ?
C4 C5 C6 121.5(4) . . ?
N2 C6 C5 116.3(4) . . ?
N2 C6 C7 120.2(5) . . ?
C7 C6 C5 123.5(4) . . ?
C6 C7 H7 120.0 . . ?
C8 C7 C6 120.1(5) . . ?
C8 C7 H7 120.0 . . ?
C7 C8 H8 120.0 . . ?
C7 C8 C9 119.9(5) . . ?
C9 C8 H8 120.0 . . ?
C8 C9 H9 121.0 . . ?
C10 C9 C8 118.1(5) . . ?
C10 C9 H9 121.0 . . ?
N2 C10 C9 122.0(5) . . ?
N2 C10 H10 119.0 . . ?
C9 C10 H10 119.0 . . ?
O1 C11 C1 108.9(4) . . ?
O1 C11 H11A 109.9 . . ?
O1 C11 H11B 109.9 . . ?
C1 C11 H11A 109.9 . . ?
C1 C11 H11B 109.9 . . ?
H11A C11 H11B 108.3 . . ?
O2 C12 Re1 178.2(4) . . ?
O3 C13 Re1 178.5(5) . . ?
O4 C14 Re1 177.4(4) . . ?

loop_
_geom_bond_atom_site_label_1
_geom_bond_atom_site_label_2
_geom_bond_distance
_geom_bond_site_symmetry_2
_geom_bond_publ_flag
Re1 Br1 2.6157(5) . ?
Re1 N1 2.234(4) . ?
Re1 N2 2.182(4) . ?
Re1 C12 1.910(5) . ?
Re1 C13 1.910(5) . ?
Re1 C14 1.967(5) . ?
O1 H1 0.8200 . ?
O1 C11 1.427(6) . ?
O2 C12 1.158(6) . ?
O3 C13 1.152(6) . ?
O4 C14 1.064(5) . ?
N1 C1 1.353(6) . ?
N1 C5 1.375(6) . ?
N2 C6 1.339(6) . ?
N2 C10 1.361(6) . ?
C1 C2 1.396(7) . ?
C1 C11 1.478(7) . ?
C2 H2 0.9300 . ?
C2 C3 1.351(8) . ?
C3 H3 0.9300 . ?
C3 C4 1.374(7) . ?
C4 H4 0.9300 . ?
C4 C5 1.397(6) . ?
C5 C6 1.446(7) . ?
C6 C7 1.401(7) . ?
C7 H7 0.9300 . ?
C7 C8 1.357(8) . ?
C8 H8 0.9300 . ?
C8 C9 1.395(8) . ?
C9 H9 0.9300 . ?
C9 C10 1.376(7) . ?
C10 H10 0.9300 . ?
C11 H11A 0.9700 . ?
C11 H11B 0.9700 . ?

loop_
_geom_hbond_atom_site_label_D
_geom_hbond_atom_site_label_H
_geom_hbond_atom_site_label_A
_geom_hbond_distance_DH
_geom_hbond_distance_HA
_geom_hbond_distance_DA
_geom_hbond_angle_DHA
_geom_hbond_site_symmetry_A
_geom_hbond_publ_flag
O1 H1 Br1 0.82 2.59 3.365(4) 159.0 1_655 yes

loop_
_geom_torsion_atom_site_label_1
_geom_torsion_atom_site_label_2
_geom_torsion_atom_site_label_3
_geom_torsion_atom_site_label_4
_geom_torsion
_geom_torsion_site_symmetry_1
_geom_torsion_site_symmetry_2
_geom_torsion_site_symmetry_3
_geom_torsion_site_symmetry_4
_geom_torsion_publ_flag
Re1 N1 C1 C2 -171.7(3) . . . . ?
Re1 N1 C1 C11 8.8(6) . . . . ?
Re1 N1 C5 C4 172.0(3) . . . . ?
Re1 N1 C5 C6 -8.5(5) . . . . ?
Re1 N2 C6 C5 1.1(5) . . . . ?
Re1 N2 C6 C7 180.0(3) . . . . ?
Re1 N2 C10 C9 179.2(4) . . . . ?
N1 C1 C2 C3 -0.9(7) . . . . ?
N1 C1 C11 O1 175.8(4) . . . . ?
N1 C5 C6 N2 5.1(6) . . . . ?
N1 C5 C6 C7 -173.7(4) . . . . ?
N2 C6 C7 C8 0.8(7) . . . . ?
C1 N1 C5 C4 -4.1(6) . . . . ?
C1 N1 C5 C6 175.4(4) . . . . ?
C1 C2 C3 C4 -1.6(7) . . . . ?
C2 C1 C11 O1 -3.7(6) . . . . ?
C2 C3 C4 C5 1.2(8) . . . . ?
C3 C4 C5 N1 1.7(7) . . . . ?
C3 C4 C5 C6 -177.9(4) . . . . ?
C4 C5 C6 N2 -175.3(4) . . . . ?
C4 C5 C6 C7 5.9(7) . . . . ?
C5 N1 C1 C2 3.7(6) . . . . ?
C5 N1 C1 C11 -175.8(4) . . . . ?
C5 C6 C7 C8 179.5(5) . . . . ?
C6 N2 C10 C9 -1.1(7) . . . . ?
C6 C7 C8 C9 -1.0(8) . . . . ?
C7 C8 C9 C10 0.2(8) . . . . ?
C8 C9 C10 N2 0.9(7) . . . . ?
C10 N2 C6 C5 -178.6(4) . . . . ?
C10 N2 C6 C7 0.3(6) . . . . ?
C11 C1 C2 C3 178.6(5) . . . . ?
